data_4111204
loop_
_publ_author_name
'Cheol-Min Park'
'Tetsuro Oie'
'Andrew M. Petros'
'Haichao Zhang'
'Paul M. Nimmer'
'Rodger F. Henry'
'Steven W. Elmore'

_publ_section_title
;
 Design, Synthesis, and Computational Studies of Inhibitors of Bcl-XL
;
_journal_name_full 'Journal of the American Chemical Society'
_journal_page_first 16206
_journal_page_last 16212
_journal_paper_doi 10.1021/ja0650347
_journal_volume 128
_journal_year 2006
_chemical_formula_moiety 'C14 H14 N4 O5 S'
_chemical_formula_sum 'C14 H14 N4 O5 S'
_chemical_formula_weight 350.35
_space_group_IT_number 14
_symmetry_cell_setting monoclinic
_symmetry_Int_Tables_number 14
_symmetry_space_group_name_Hall '-P 2ybc'
_symmetry_space_group_name_H-M 'P 1 21/c 1'
_audit_creation_date 2005-10-26
_audit_creation_method 'Materials Studio'
_cell_angle_alpha 90.0000
_cell_angle_beta 95.403(4)
_cell_angle_gamma 90.0000
_cell_formula_units_Z 4
_cell_length_a 15.722(1)
_cell_length_b 13.1530(8)
_cell_length_c 8.0242(5)
_cell_volume 1651.96(18)
_computing_cell_refinement 'Accelrys, Materials Studio (ver 3.2)'
_computing_data_collection 'Symphonix software (ver 1.6)'
_computing_data_reduction 'Accelrys, Materials Studio (ver 3.2)'
_computing_publication_material 'Accelrys, Materials Studio (ver 3.2)'
_computing_structure_refinement 'Accelrys, Materials Studio (ver 3.2)'
_computing_structure_solution 'Accelrys, Materials Studio (ver 3.2)'
_diffrn_ambient_temperature 295
_diffrn_detector 'Ge solid-state'
_diffrn_detector_type 'position sensitive'
_diffrn_measurement_device_type 'Inel G3000'
_diffrn_radiation_monochromator graphite
_diffrn_radiation_source 'fine-focus sealed tube'
_diffrn_radiation_type CuK\a
_diffrn_radiation_wavelength 1.5418
_diffrn_source 'sealed X-ray tube'
_diffrn_source_target Cu
_exptl_absorpt_coefficient_mu 2.046
_exptl_crystal_density_diffrn 1.417
_exptl_crystal_F_000 728
_pd_block_diffractogram_id znvoprofile
_pd_char_colour yellow
_pd_char_particle_morphology lathe
_pd_instr_location ' ?'
_pd_meas_2theta_range_inc 0.023
_pd_meas_2theta_range_max 69.738
_pd_meas_2theta_range_min 1.980
_pd_meas_number_of_points 2947
_pd_meas_scan_method step
_pd_prep_temperature 273
_pd_proc_2theta_range_inc 0.023
_pd_proc_2theta_range_max 69.738
_pd_proc_2theta_range_min 2.980
_pd_proc_ls_background_function 'square polynomial for each range'
_pd_proc_ls_pref_orient_corr
; I~corr~ = I~obs~/[1 + (\t^2^-1)sin^2^\f]^1/2^, 
   axis (001), \t = 0.702(5), 
   (Pecharskii et al., 1987)
;
_pd_proc_ls_profile_function pseudo-Voigt
_pd_proc_ls_prof_R_factor 0.2028
_pd_proc_ls_prof_wR_factor 0.1207
_pd_spec_mounting ' capilary'
_pd_spec_mount_mode reflection
_pd_spec_shape cylinder
_refine_ls_extinction_method none
_refine_ls_goodness_of_fit_all 1.30
_refine_ls_hydrogen_treatment noref
_refine_ls_matrix_type fullcycle
_refine_ls_number_parameters 12
_refine_ls_R_I_factor .053
_refine_ls_shift/su_max .01
_refine_ls_structure_factor_coef Inet
_refine_ls_weighting_details 1/[Y~i~+\s(Y~i~)]
_refine_ls_weighting_scheme sigma
_cod_data_source_file ja0650347si20060714_032915.cif
_cod_data_source_block compound_15_sdpd
_cod_database_code 4111204

loop_
_symmetry_equiv_pos_as_xyz
x,y,z
-x,y+1/2,-z+1/2
-x,-y,-z
x,-y+1/2,z+1/2

loop_
_atom_site_label
_atom_site_type_symbol
_atom_site_fract_x
_atom_site_fract_y
_atom_site_fract_z
_atom_site_U_iso_or_equiv
_atom_site_adp_type
_atom_site_occupancy
S(1) S 0.12769 2.01757 1.15408 0.04528 Uani 1.00
O(1) O 0.20354 2.07532 1.19750 0.05750 Uani 1.00
O(2) O 0.08366 2.02872 0.99244 0.05616 Uani 1.00
O(3) O 0.37923 1.80398 1.40124 0.08084 Uani 1.00
O(4) O 0.35803 1.64472 1.36466 0.10773 Uani 1.00
O(5) O 0.09055 1.49877 1.11870 0.04687 Uani 1.00
N(1) N 0.06229 2.04125 1.29333 0.03935 Uani 1.00
N(2) N 0.33564 1.73260 1.35033 0.06156 Uani 1.00
N(3) N 0.21586 1.57931 1.21143 0.04875 Uani 1.00
N(4) N 0.21486 1.40791 1.14708 0.06159 Uani 1.00
C(1) C 0.22970 1.85594 1.25085 0.04363 Uani 1.00
C(2) C 0.15670 1.88554 1.16714 0.04028 Uani 1.00
C(3) C 0.10154 1.81515 1.09281 0.05803 Uani 1.00
C(4) C 0.11941 1.71225 1.10325 0.05537 Uani 1.00
C(5) C 0.19451 1.68119 1.19000 0.03864 Uani 1.00
C(6) C 0.25282 1.75539 1.26294 0.04366 Uani 1.00
C(7) C 0.16895 1.49459 1.15710 0.04645 Uani 1.00
C(8) C 0.16931 1.31802 1.08319 0.08531 Uani 1.00
C(9) C 0.30469 1.39731 1.20881 0.06141 Uani 1.00
C(10) C 0.32529 1.36785 1.36814 0.09131 Uani 1.00
C(11) C 0.41097 1.35955 1.41940 0.12542 Uani 1.00
C(12) C 0.47203 1.37969 1.30869 0.12264 Uani 1.00
C(13) C 0.44521 1.41097 1.15181 0.11059 Uani 1.00
C(14) C 0.36140 1.42110 1.09821 0.07780 Uani 1.00
H(1) H 0.27022 1.56724 1.27065 0.05600 Uiso 1.00
H(2) H 0.26637 1.90564 1.30556 0.04600 Uiso 1.00
H(3) H 0.04842 1.83699 1.03828 0.06600 Uiso 1.00
H(4) H 0.08167 1.66277 1.04698 0.06900 Uiso 1.00
H(5) H 0.20705 1.26324 1.08182 0.09600 Uiso 1.00
H(6) H 0.12406 1.30420 1.14826 0.09600 Uiso 1.00
H(7) H 0.14584 1.33253 0.96957 0.09600 Uiso 1.00
H(8) H 0.27954 1.35511 1.43960 0.10200 Uiso 1.00
H(9) H 0.42806 1.34047 1.53087 0.14300 Uiso 1.00
H(10) H 0.52790 1.37611 1.34977 0.12400 Uiso 1.00
H(11) H 0.49001 1.42425 1.07828 0.10700 Uiso 1.00
H(12) H 0.34313 1.44367 0.98421 0.08700 Uiso 1.00

loop_
_atom_site_aniso_label
_atom_site_aniso_U_11
_atom_site_aniso_U_22
_atom_site_aniso_U_33
_atom_site_aniso_U_12
_atom_site_aniso_U_13
_atom_site_aniso_U_23
S(1) 0.06600 0.02000 0.04900 -0.00000 0.00100 -0.00700
O(1) 0.07500 0.04600 0.05300 -0.01100 0.01400 -0.01700
O(2) 0.06500 0.02800 0.07500 0.00800 0.00400 -0.00100
O(3) 0.06500 0.05700 0.11400 0.00200 -0.02600 0.02100
O(4) 0.08200 0.04900 0.18000 -0.01200 -0.05200 0.02200
O(5) 0.04300 0.03000 0.06700 0.00400 0.00200 0.01300
N(1) 0.04100 0.02700 0.05600 -0.02300 0.03600 -0.00400
N(2) 0.05000 0.06000 0.07000 -0.00800 -0.01900 0.00600
N(3) 0.03800 0.03500 0.07000 -0.00700 -0.01200 -0.01000
N(4) 0.08000 0.02600 0.08000 -0.01500 0.01400 -0.00500
C(1) 0.03000 0.05000 0.05000 0.00600 -0.00100 0.01000
C(2) 0.03000 0.01900 0.07000 0.00400 -0.00500 -0.00200
C(3) 0.07000 0.05000 0.05000 -0.00000 -0.01600 -0.01000
C(4) 0.03000 0.05000 0.08000 -0.00000 -0.02700 -0.00800
C(5) 0.05000 0.02700 0.04000 -0.00000 0.01000 -0.00100
C(6) 0.04000 0.04000 0.05000 -0.00600 -0.00100 -0.00400
C(7) 0.04100 0.05000 0.05000 0.01000 0.01300 0.00000
C(8) 0.11000 0.02200 0.12000 -0.00000 -0.01000 -0.01000
C(9) 0.07000 0.03100 0.08000 -0.03000 -0.01000 -0.00000
C(10) 0.08000 0.11000 0.09000 -0.05000 0.04000 0.02000
C(11) 0.04000 0.16000 0.18000 -0.06000 0.03000 -0.00000
C(12) 0.09000 0.11000 0.16000 -0.06000 -0.03000 -0.00000
C(13) 0.10000 0.13000 0.10000 -0.06000 0.00000 0.01000
C(14) 0.09000 0.06000 0.08000 -0.02000 -0.01000 -0.00000

loop_
_atom_type_symbol
_atom_type_description
_atom_type_scat_dispersion_real
_atom_type_scat_dispersion_imag
_atom_type_scat_source
C C 0.0033 0.0016 'International Tables Vol C Tables 4.2.6.8 and 6.1.1.4'
H H 0.0000 0.0000 'International Tables Vol C Tables 4.2.6.8 and 6.1.1.4'
N N 0.0061 0.0033 'International Tables Vol C Tables 4.2.6.8 and 6.1.1.4'
O O 0.0106 0.0060 'International Tables Vol C Tables 4.2.6.8 and 6.1.1.4'
S S 0.1246 0.1234 'International Tables Vol C Tables 4.2.6.8 and 6.1.1.4'

loop_
_geom_bond_atom_site_label_1
_geom_bond_atom_site_label_2
_geom_bond_distance
S(1) O(1) 1.430
S(1) O(2) 1.420
S(1) N(1) 1.619
S(1) C(2) 1.797
O(3) N(2) 1.211
O(4) N(2) 1.211
O(5) C(7) 1.244
N(2) C(6) 1.451
N(3) C(5) 1.389
N(3) C(7) 1.384
N(3) H(1) 0.952
N(4) C(7) 1.356
N(4) C(8) 1.451
N(4) C(9) 1.459
C(1) C(2) 1.333
C(1) C(6) 1.373
C(1) H(2) 0.952
C(2) C(3) 1.367
C(3) C(4) 1.384
C(3) H(3) 0.950
C(4) C(5) 1.376
C(4) H(4) 0.964
C(5) C(6) 1.427
C(8) H(5) 0.934
C(8) H(6) 0.939
C(8) H(7) 0.970
C(9) C(10) 1.347
C(9) C(14) 1.353
C(10) C(11) 1.376
C(10) H(8) 0.976
C(11) C(12) 1.394
C(11) H(9) 0.944
C(12) C(13) 1.354
C(12) H(10) 0.910
C(13) C(14) 1.354
C(13) H(11) 0.977
C(14) H(12) 0.979

loop_
_cod_related_entry_id
_cod_related_entry_database
_cod_related_entry_code
1 ChemSpider 28567295
